data_9015440
loop_
_publ_author_name
'Hampson, G.'
'Pauling, L.'

_publ_section_title
;
 The Structure of Ammonium Heptafluozirconate and Potassium
 Heptafluozirconate and the Configuration of the Heptafluozirconate Group
 _cod_database_code 1010099
;
_journal_name_full 'Journal of the American Chemical Society'
_journal_page_first 2702
_journal_page_last 2707
_journal_paper_doi 10.1021/ja01278a046
_journal_volume 60
_journal_year 1938
_chemical_formula_sum 'F7 N3 Zr'
_space_group_IT_number 225
_symmetry_space_group_name_Hall '-F 4 2 3'
_symmetry_space_group_name_H-M 'F m -3 m'
_cell_angle_alpha 90
_cell_angle_beta 90
_cell_angle_gamma 90
_cell_length_a 9.365
_cell_length_b 9.365
_cell_length_c 9.365
_cell_formula_units_Z 4
_cell_volume 821.341
_database_code_amcsd 0017032
_exptl_crystal_density_diffrn 2.153
_cod_duplicate_entry 1010099
_cod_original_sg_symbol_H-M 'F m 3 m'
_cod_original_formula_sum 'N3 Zr F7'
_cod_database_code 9015440
_amcsd_formula_title 'F7 H12 N3 Zr'

loop_
_space_group_symop_operation_xyz
x,y,z
x,1/2+y,1/2+z
1/2+x,y,1/2+z
1/2+x,1/2+y,z
z,-x,y
z,1/2-x,1/2+y
1/2+z,-x,1/2+y
1/2+z,1/2-x,y
-y,z,-x
-y,1/2+z,1/2-x
1/2-y,z,1/2-x
1/2-y,1/2+z,-x
x,-y,z
x,1/2-y,1/2+z
1/2+x,-y,1/2+z
1/2+x,1/2-y,z
-z,x,-y
-z,1/2+x,1/2-y
1/2-z,x,1/2-y
1/2-z,1/2+x,-y
y,-z,x
y,1/2-z,1/2+x
1/2+y,-z,1/2+x
1/2+y,1/2-z,x
-x,y,-z
-x,1/2+y,1/2-z
1/2-x,y,1/2-z
1/2-x,1/2+y,-z
x,-z,-y
x,1/2-z,1/2-y
1/2+x,-z,1/2-y
1/2+x,1/2-z,-y
-z,y,x
-z,1/2+y,1/2+x
1/2-z,y,1/2+x
1/2-z,1/2+y,x
y,-x,-z
y,1/2-x,1/2-z
1/2+y,-x,1/2-z
1/2+y,1/2-x,-z
-x,z,y
-x,1/2+z,1/2+y
1/2-x,z,1/2+y
1/2-x,1/2+z,y
z,-y,-x
z,1/2-y,1/2-x
1/2+z,-y,1/2-x
1/2+z,1/2-y,-x
-y,x,z
-y,1/2+x,1/2+z
1/2-y,x,1/2+z
1/2-y,1/2+x,z
x,z,y
x,1/2+z,1/2+y
1/2+x,z,1/2+y
1/2+x,1/2+z,y
-z,-y,-x
-z,1/2-y,1/2-x
1/2-z,-y,1/2-x
1/2-z,1/2-y,-x
y,x,z
y,1/2+x,1/2+z
1/2+y,x,1/2+z
1/2+y,1/2+x,z
-x,-z,-y
-x,1/2-z,1/2-y
1/2-x,-z,1/2-y
1/2-x,1/2-z,-y
z,y,x
z,1/2+y,1/2+x
1/2+z,y,1/2+x
1/2+z,1/2+y,x
-y,-x,-z
-y,1/2-x,1/2-z
1/2-y,-x,1/2-z
1/2-y,1/2-x,-z
z,x,-y
z,1/2+x,1/2-y
1/2+z,x,1/2-y
1/2+z,1/2+x,-y
-y,-z,x
-y,1/2-z,1/2+x
1/2-y,-z,1/2+x
1/2-y,1/2-z,x
x,y,-z
x,1/2+y,1/2-z
1/2+x,y,1/2-z
1/2+x,1/2+y,-z
-z,-x,y
-z,1/2-x,1/2+y
1/2-z,-x,1/2+y
1/2-z,1/2-x,y
y,z,-x
y,1/2+z,1/2-x
1/2+y,z,1/2-x
1/2+y,1/2+z,-x
-x,-y,z
-x,1/2-y,1/2+z
1/2-x,-y,1/2+z
1/2-x,1/2-y,z
-z,x,y
-z,1/2+x,1/2+y
1/2-z,x,1/2+y
1/2-z,1/2+x,y
y,-z,-x
y,1/2-z,1/2-x
1/2+y,-z,1/2-x
1/2+y,1/2-z,-x
-x,y,z
-x,1/2+y,1/2+z
1/2-x,y,1/2+z
1/2-x,1/2+y,z
z,-x,-y
z,1/2-x,1/2-y
1/2+z,-x,1/2-y
1/2+z,1/2-x,-y
-y,z,x
-y,1/2+z,1/2+x
1/2-y,z,1/2+x
1/2-y,1/2+z,x
x,-y,-z
x,1/2-y,1/2-z
1/2+x,-y,1/2-z
1/2+x,1/2-y,-z
-x,z,-y
-x,1/2+z,1/2-y
1/2-x,z,1/2-y
1/2-x,1/2+z,-y
z,-y,x
z,1/2-y,1/2+x
1/2+z,-y,1/2+x
1/2+z,1/2-y,x
-y,x,-z
-y,1/2+x,1/2-z
1/2-y,x,1/2-z
1/2-y,1/2+x,-z
x,-z,y
x,1/2-z,1/2+y
1/2+x,-z,1/2+y
1/2+x,1/2-z,y
-z,y,-x
-z,1/2+y,1/2-x
1/2-z,y,1/2-x
1/2-z,1/2+y,-x
y,-x,z
y,1/2-x,1/2+z
1/2+y,-x,1/2+z
1/2+y,1/2-x,z
-x,-z,y
-x,1/2-z,1/2+y
1/2-x,-z,1/2+y
1/2-x,1/2-z,y
z,y,-x
z,1/2+y,1/2-x
1/2+z,y,1/2-x
1/2+z,1/2+y,-x
-y,-x,z
-y,1/2-x,1/2+z
1/2-y,-x,1/2+z
1/2-y,1/2-x,z
x,z,-y
x,1/2+z,1/2-y
1/2+x,z,1/2-y
1/2+x,1/2+z,-y
-z,-y,x
-z,1/2-y,1/2+x
1/2-z,-y,1/2+x
1/2-z,1/2-y,x
y,x,-z
y,1/2+x,1/2-z
1/2+y,x,1/2-z
1/2+y,1/2+x,-z
-z,-x,-y
-z,1/2-x,1/2-y
1/2-z,-x,1/2-y
1/2-z,1/2-x,-y
y,z,x
y,1/2+z,1/2+x
1/2+y,z,1/2+x
1/2+y,1/2+z,x
-x,-y,-z
-x,1/2-y,1/2-z
1/2-x,-y,1/2-z
1/2-x,1/2-y,-z
z,x,y
z,1/2+x,1/2+y
1/2+z,x,1/2+y
1/2+z,1/2+x,y
-y,-z,-x
-y,1/2-z,1/2-x
1/2-y,-z,1/2-x
1/2-y,1/2-z,-x

loop_
_atom_site_label
_atom_site_fract_x
_atom_site_fract_y
_atom_site_fract_z
_atom_site_occupancy
N1 0.28000 0.28000 0.28000 0.25000
N2 0.50000 0.50000 0.50000 1.00000
Zr1 0.99000 0.99000 0.99000 0.12500
F1 0.12000 0.12000 0.12000 0.12500
F2 0.20000 0.96000 0.91000 0.06250
F3 0.77000 0.94000 0.99000 0.06250

loop_
_cod_related_entry_id
_cod_related_entry_database
_cod_related_entry_code
1 AMCSD 0017032
